data_7013960
loop_
_publ_author_name
'Avent, Anthony G.'
'Caro, Catherine F.'
'Hitchcock, Peter B.'
'Lappert, Michael F.'
'Li, Zhengning'
'Wei, Xue-Hong'

_publ_section_title
;
 Synthetic and structural experiments on yttrium, cerium and magnesium
 trimethylsilylmethyls and their reaction products with nitriles; with
 a note on two cerium beta-diketiminates.
;
_journal_issue 10
_journal_name_full 'Dalton transactions (Cambridge, England : 2003)'
_journal_page_first 1567
_journal_page_last 1577
_journal_paper_doi 10.1039/b316695n
_journal_year 2004
_chemical_compound_source 'synthesis as described'
_chemical_formula_moiety 'C28 H62 Ce1 N1 Si6'
_chemical_formula_sum 'C28 H62 Ce N Si6'
_chemical_formula_weight 721.45
_chemical_name_common '[Ce{CH(SiMe3)2}3(NCPh)]'
_chemical_name_systematic
;
?
;
_space_group_IT_number 2
_symmetry_cell_setting triclinic
_symmetry_Int_Tables_number 2
_symmetry_space_group_name_Hall '-P 1'
_symmetry_space_group_name_H-M 'P -1'
_atom_sites_solution_hydrogens geom
_atom_sites_solution_primary direct
_atom_sites_solution_secondary difmap
_audit_conform_dict_location ftp://ftp.iucr.org/cifdics/cif_core.dic
_audit_conform_dict_name cif_core.dic
_audit_conform_dict_version 2.1
_audit_creation_date 2001-10-23T09:19:43-00:00
_audit_creation_method 'WinGX routine CIF_UPDATE'
_cell_angle_alpha 79.606(2)
_cell_angle_beta 84.609(2)
_cell_angle_gamma 80.598(2)
_cell_formula_units_Z 4
_cell_length_a 12.1618(4)
_cell_length_b 12.8020(4)
_cell_length_c 27.1173(9)
_cell_measurement_reflns_used 89039
_cell_measurement_temperature 173(2)
_cell_measurement_theta_max 27.878
_cell_measurement_theta_min 3.705
_cell_measurement_wavelength 0.71073
_cell_volume 4087.9(2)
_computing_cell_refinement 'HKL Scalepack (Otwinowski & Minor 1997)'
_computing_data_reduction 'HKL Denzo and Scalepack (Otwinowski & Minor 1997)'
_computing_molecular_graphics 'Ortep-3 for Windows (Farrugia, 1997)'
_computing_publication_material 'WinGX publication routines (Farrugia, 1999)'
_computing_structure_refinement 'SHELXL-97 (Sheldrick, 1997)'
_computing_structure_solution 'SHELXS-97 (Sheldrick, 1997)'
_diffrn_ambient_temperature 173(2)
_diffrn_measured_fraction_theta_full 0.939
_diffrn_measured_fraction_theta_max 0.939
_diffrn_measurement_device KappaCCD
_diffrn_measurement_method CCD
_diffrn_radiation_monochromator graphite
_diffrn_radiation_probe x-ray
_diffrn_radiation_type MoK\a
_diffrn_radiation_wavelength 0.71073
_diffrn_reflns_av_R_equivalents 0.0613
_diffrn_reflns_av_unetI/netI 0.087
_diffrn_reflns_limit_h_max 16
_diffrn_reflns_limit_h_min -13
_diffrn_reflns_limit_k_max 16
_diffrn_reflns_limit_k_min -16
_diffrn_reflns_limit_l_max 35
_diffrn_reflns_limit_l_min -35
_diffrn_reflns_number 26858
_diffrn_reflns_theta_full 27.93
_diffrn_reflns_theta_max 27.93
_diffrn_reflns_theta_min 3.74
_exptl_absorpt_coefficient_mu 1.305
_exptl_absorpt_correction_T_max 0.656
_exptl_absorpt_correction_T_min 0.586
_exptl_absorpt_correction_type multi-scan
_exptl_absorpt_process_details
;
[c.f. r.h. blessing, acta cryst. (1995), a51, 33-38]
;
_exptl_crystal_colour yellow
_exptl_crystal_density_diffrn 1.172
_exptl_crystal_density_method 'not measured'
_exptl_crystal_description prism
_exptl_crystal_F_000 1516
_exptl_crystal_size_max 0.4
_exptl_crystal_size_mid 0.4
_exptl_crystal_size_min 0.4
_refine_diff_density_max 0.953
_refine_diff_density_min -0.958
_refine_diff_density_rms 0.109
_refine_ls_extinction_method none
_refine_ls_goodness_of_fit_ref 1.015
_refine_ls_hydrogen_treatment riding
_refine_ls_matrix_type full
_refine_ls_number_parameters 625
_refine_ls_number_reflns 18393
_refine_ls_number_restraints 0
_refine_ls_restrained_S_all 1.015
_refine_ls_R_factor_all 0.0818
_refine_ls_R_factor_gt 0.0496
_refine_ls_shift/su_max 0.001
_refine_ls_shift/su_mean 0
_refine_ls_structure_factor_coef Fsqd
_refine_ls_weighting_details 'calc w=1/[\s^2^(Fo^2^)+(0.0568P)^2^+0.0000P] where P=(Fo^2^+2Fc^2^)/3'
_refine_ls_weighting_scheme calc
_refine_ls_wR_factor_gt 0.1141
_refine_ls_wR_factor_ref 0.1283
_reflns_number_gt 13040
_reflns_number_total 18393
_reflns_threshold_expression >2sigma(I)
_cod_data_source_file b316695n.txt
_cod_data_source_block (6)-oct1701
_cod_original_sg_symbol_H-M P-1
_cod_database_code 7013960

loop_
_symmetry_equiv_pos_as_xyz
'x, y, z'
'-x, -y, -z'

loop_
_atom_site_label
_atom_site_type_symbol
_atom_site_fract_x
_atom_site_fract_y
_atom_site_fract_z
_atom_site_U_iso_or_equiv
_atom_site_adp_type
_atom_site_occupancy
_atom_site_symmetry_multiplicity
_atom_site_calc_flag
_atom_site_refinement_flags
_atom_site_disorder_assembly
_atom_site_disorder_group
Ce Ce 0.021348(19) 0.746946(18) 0.344438(9) 0.03274(7) Uani 1 1 d . A 1
Si1 Si -0.23621(10) 0.61153(10) 0.36476(5) 0.0405(3) Uani 1 1 d . A 1
Si2 Si -0.00111(11) 0.47582(10) 0.34518(5) 0.0402(3) Uani 1 1 d . A 1
Si3 Si 0.24905(12) 0.64578(12) 0.44227(6) 0.0546(4) Uani 1 1 d . A 1
Si4 Si 0.28833(11) 0.81143(11) 0.34209(5) 0.0453(3) Uani 1 1 d . A 1
Si5 Si -0.10968(12) 0.93834(10) 0.42354(5) 0.0452(3) Uani 1 1 d . A 1
Si6 Si -0.16587(11) 1.01537(10) 0.31020(5) 0.0417(3) Uani 1 1 d . A 1
N N 0.0412(4) 0.7359(3) 0.24888(15) 0.0550(11) Uani 1 1 d . A 1
C1 C -0.0841(3) 0.5920(3) 0.37028(16) 0.0363(9) Uani 1 1 d . A 1
H1 H -0.0763 0.5727 0.4073 0.044 Uiso 1 1 calc R A 1
C2 C 0.1915(4) 0.7442(4) 0.38906(16) 0.0430(11) Uani 1 1 d . A 1
H2 H 0.1634 0.8053 0.4075 0.052 Uiso 1 1 calc R A 1
C3 C -0.1173(3) 0.9053(3) 0.36048(15) 0.0353(9) Uani 1 1 d . A 1
H3 H -0.1859 0.87 0.3671 0.042 Uiso 1 1 calc R A 1
C4 C -0.3134(4) 0.6842(4) 0.41451(19) 0.0560(13) Uani 1 1 d . A 1
H4A H -0.3938 0.6934 0.4105 0.084 Uiso 1 1 calc R A 1
H4B H -0.2896 0.7547 0.4114 0.084 Uiso 1 1 calc R A 1
H4C H -0.2972 0.6424 0.4477 0.084 Uiso 1 1 calc R A 1
C5 C -0.2727(4) 0.6927(4) 0.30212(19) 0.0592(14) Uani 1 1 d . A 1
H5A H -0.3537 0.7024 0.2997 0.089 Uiso 1 1 calc R A 1
H5B H -0.2353 0.655 0.2753 0.089 Uiso 1 1 calc R A 1
H5C H -0.2481 0.763 0.2986 0.089 Uiso 1 1 calc R A 1
C6 C -0.2995(4) 0.4834(4) 0.3717(2) 0.0580(14) Uani 1 1 d . A 1
H6A H -0.3801 0.5013 0.3681 0.087 Uiso 1 1 calc R A 1
H6B H -0.2857 0.4404 0.4049 0.087 Uiso 1 1 calc R A 1
H6C H -0.2653 0.4421 0.3456 0.087 Uiso 1 1 calc R A 1
C7 C -0.0472(5) 0.4595(4) 0.28296(18) 0.0598(14) Uani 1 1 d . A 1
H7A H -0.0008 0.3973 0.2714 0.09 Uiso 1 1 calc R A 1
H7B H -0.0391 0.5243 0.2583 0.09 Uiso 1 1 calc R A 1
H7C H -0.1256 0.4483 0.2869 0.09 Uiso 1 1 calc R A 1
C8 C 0.1494(4) 0.4941(4) 0.33252(19) 0.0542(13) Uani 1 1 d . A 1
H8A H 0.1915 0.4319 0.3192 0.081 Uiso 1 1 calc R A 1
H8B H 0.18 0.5004 0.3638 0.081 Uiso 1 1 calc R A 1
H8C H 0.1553 0.5594 0.3079 0.081 Uiso 1 1 calc R A 1
C9 C -0.0013(5) 0.3447(4) 0.3888(2) 0.0596(14) Uani 1 1 d . A 1
H9A H 0.0439 0.2873 0.373 0.089 Uiso 1 1 calc R A 1
H9B H -0.0781 0.3293 0.3959 0.089 Uiso 1 1 calc R A 1
H9C H 0.0302 0.3486 0.4202 0.089 Uiso 1 1 calc R A 1
C10 C 0.1482(4) 0.5544(4) 0.47368(19) 0.0571(14) Uani 1 1 d . A 1
H10A H 0.1833 0.5039 0.5014 0.086 Uiso 1 1 calc R A 1
H10B H 0.1275 0.5144 0.4492 0.086 Uiso 1 1 calc R A 1
H10C H 0.0812 0.5971 0.4868 0.086 Uiso 1 1 calc R A 1
C11 C 0.2853(8) 0.7164(7) 0.4917(3) 0.132(4) Uani 1 1 d . A 1
H11A H 0.3158 0.6632 0.5197 0.198 Uiso 1 1 calc R A 1
H11B H 0.218 0.7602 0.5039 0.198 Uiso 1 1 calc R A 1
H11C H 0.3411 0.7627 0.4775 0.198 Uiso 1 1 calc R A 1
C12 C 0.3774(5) 0.5548(5) 0.4223(3) 0.109(3) Uani 1 1 d . A 1
H12A H 0.4049 0.5039 0.4517 0.163 Uiso 1 1 calc R A 1
H12B H 0.4355 0.598 0.4076 0.163 Uiso 1 1 calc R A 1
H12C H 0.3585 0.5151 0.3974 0.163 Uiso 1 1 calc R A 1
C13 C 0.3742(6) 0.7174(5) 0.3031(3) 0.093(2) Uani 1 1 d . A 1
H13A H 0.424 0.7568 0.2788 0.139 Uiso 1 1 calc R A 1
H13B H 0.3248 0.6863 0.2851 0.139 Uiso 1 1 calc R A 1
H13C H 0.4188 0.6598 0.3249 0.139 Uiso 1 1 calc R A 1
C14 C 0.2020(5) 0.9148(5) 0.2964(2) 0.0758(19) Uani 1 1 d . A 1
H14A H 0.2517 0.9513 0.2709 0.114 Uiso 1 1 calc R A 1
H14B H 0.1558 0.9677 0.3146 0.114 Uiso 1 1 calc R A 1
H14C H 0.1537 0.8791 0.2801 0.114 Uiso 1 1 calc R A 1
C15 C 0.3843(5) 0.8864(5) 0.3665(3) 0.085(2) Uani 1 1 d . A 1
H15A H 0.432 0.9183 0.3385 0.128 Uiso 1 1 calc R A 1
H15B H 0.431 0.837 0.3908 0.128 Uiso 1 1 calc R A 1
H15C H 0.3405 0.9433 0.3829 0.128 Uiso 1 1 calc R A 1
C16 C -0.0805(4) 0.8094(4) 0.46939(17) 0.0515(13) Uani 1 1 d . A 1
H16A H -0.0759 0.8259 0.503 0.077 Uiso 1 1 calc R A 1
H16B H -0.0096 0.7684 0.4589 0.077 Uiso 1 1 calc R A 1
H16C H -0.1409 0.7669 0.4701 0.077 Uiso 1 1 calc R A 1
C17 C 0.0056(5) 1.0180(4) 0.4255(2) 0.0644(15) Uani 1 1 d . A 1
H17A H 0.0066 1.0335 0.4596 0.097 Uiso 1 1 calc R A 1
H17B H -0.0069 1.0856 0.4018 0.097 Uiso 1 1 calc R A 1
H17C H 0.0773 0.9765 0.4163 0.097 Uiso 1 1 calc R A 1
C18 C -0.2422(6) 1.0130(5) 0.4492(2) 0.084(2) Uani 1 1 d . A 1
H18A H -0.2311 1.0275 0.4826 0.126 Uiso 1 1 calc R A 1
H18B H -0.3024 0.9694 0.4519 0.126 Uiso 1 1 calc R A 1
H18C H -0.2623 1.0811 0.4266 0.126 Uiso 1 1 calc R A 1
C19 C -0.1134(5) 0.9876(5) 0.24566(17) 0.0652(16) Uani 1 1 d . A 1
H19A H -0.1413 1.0488 0.2204 0.098 Uiso 1 1 calc R A 1
H19B H -0.1401 0.923 0.2398 0.098 Uiso 1 1 calc R A 1
H19C H -0.0316 0.9766 0.2431 0.098 Uiso 1 1 calc R A 1
C20 C -0.3219(4) 1.0355(5) 0.3100(2) 0.0719(17) Uani 1 1 d . A 1
H20A H -0.3464 1.0946 0.2831 0.108 Uiso 1 1 calc R A 1
H20B H -0.3549 1.0529 0.3425 0.108 Uiso 1 1 calc R A 1
H20C H -0.3461 0.9695 0.3043 0.108 Uiso 1 1 calc R A 1
C21 C -0.1211(6) 1.1465(4) 0.3152(2) 0.0779(19) Uani 1 1 d . A 1
H21A H -0.1493 1.2018 0.2875 0.117 Uiso 1 1 calc R A 1
H21B H -0.0393 1.1382 0.3135 0.117 Uiso 1 1 calc R A 1
H21C H -0.1512 1.168 0.3473 0.117 Uiso 1 1 calc R A 1
C22 C 0.0344(4) 0.7351(4) 0.20705(19) 0.0468(11) Uani 1 1 d . A 1
C23 C 0.0259(3) 0.7352(3) 0.15554(8) 0.0425(11) Uani 1 1 d G A 1
C24 C 0.0437(3) 0.8244(2) 0.11981(13) 0.0627(15) Uani 1 1 d G A 1
H24 H 0.0623 0.8863 0.1299 0.075 Uiso 1 1 calc R A 1
C25 C 0.0343(3) 0.8231(3) 0.06924(11) 0.0698(18) Uani 1 1 d G A 1
H25 H 0.0465 0.8841 0.0448 0.084 Uiso 1 1 calc R A 1
C26 C 0.0071(3) 0.7326(3) 0.05440(8) 0.0660(16) Uani 1 1 d G A 1
H26 H 0.0007 0.7317 0.0198 0.079 Uiso 1 1 calc R A 1
C27 C -0.0107(3) 0.6434(3) 0.09014(12) 0.0739(18) Uani 1 1 d G A 1
H27 H -0.0293 0.5816 0.08 0.089 Uiso 1 1 calc R A 1
C28 C -0.0014(3) 0.6447(2) 0.14071(11) 0.0624(15) Uani 1 1 d G A 1
H28 H -0.0136 0.5838 0.1651 0.075 Uiso 1 1 calc R A 1
Ce1A Ce -0.460467(19) 0.729538(18) -0.144772(9) 0.03337(7) Uani 1 1 d . B 2
Si1A Si -0.62480(10) 0.54884(10) -0.18221(4) 0.0378(3) Uani 1 1 d . B 2
Si2A Si -0.39241(10) 0.43514(9) -0.14572(4) 0.0362(3) Uani 1 1 d . B 2
Si3A Si -0.27423(11) 0.69102(11) -0.04457(5) 0.0461(3) Uani 1 1 d . B 2
Si4A Si -0.15832(11) 0.77779(12) -0.15146(6) 0.0530(4) Uani 1 1 d . B 2
Si5A Si -0.57379(11) 0.99834(9) -0.13364(5) 0.0399(3) Uani 1 1 d . B 2
Si6A Si -0.71999(10) 0.83608(10) -0.06500(5) 0.0398(3) Uani 1 1 d . B 2
N1A N -0.4403(3) 0.7558(3) -0.24257(16) 0.0503(10) Uani 1 1 d . B 2
C1A C -0.5090(3) 0.5456(3) -0.14221(14) 0.0320(9) Uani 1 1 d . B 2
H1A H -0.5434 0.5277 -0.1074 0.038 Uiso 1 1 calc R B 2
C2A C -0.2708(4) 0.7158(4) -0.11422(17) 0.0469(11) Uani 1 1 d . B 2
H2A H -0.2431 0.6402 -0.1192 0.056 Uiso 1 1 calc R B 2
C3A C -0.6175(4) 0.8639(3) -0.11825(16) 0.0389(10) Uani 1 1 d . B 2
H3A H -0.6667 0.8696 -0.1465 0.047 Uiso 1 1 calc R B 2
C4A C -0.7103(4) 0.6857(4) -0.19706(18) 0.0484(12) Uani 1 1 d . B 2
H4A1 H -0.77 0.6823 -0.2183 0.073 Uiso 1 1 calc R B 2
H4A2 H -0.6623 0.7368 -0.2148 0.073 Uiso 1 1 calc R B 2
H4A3 H -0.7431 0.7093 -0.1658 0.073 Uiso 1 1 calc R B 2
C5A C -0.7285(4) 0.4589(4) -0.1526(2) 0.0622(15) Uani 1 1 d . B 2
H5A1 H -0.7876 0.4641 -0.1755 0.093 Uiso 1 1 calc R B 2
H5A2 H -0.7613 0.4811 -0.121 0.093 Uiso 1 1 calc R B 2
H5A3 H -0.6908 0.3846 -0.1459 0.093 Uiso 1 1 calc R B 2
C6A C -0.5748(5) 0.5113(4) -0.24555(18) 0.0609(14) Uani 1 1 d . B 2
H6A1 H -0.6392 0.5143 -0.2652 0.091 Uiso 1 1 calc R B 2
H6A2 H -0.5332 0.4382 -0.241 0.091 Uiso 1 1 calc R B 2
H6A3 H -0.526 0.5616 -0.2634 0.091 Uiso 1 1 calc R B 2
C7A C -0.4323(5) 0.3027(4) -0.1525(2) 0.0686(16) Uani 1 1 d . B 2
H7A1 H -0.3648 0.2495 -0.1541 0.103 Uiso 1 1 calc R B 2
H7A2 H -0.4711 0.3115 -0.1834 0.103 Uiso 1 1 calc R B 2
H7A3 H -0.4817 0.2782 -0.1236 0.103 Uiso 1 1 calc R B 2
C8A C -0.3149(4) 0.4035(4) -0.08752(17) 0.0508(12) Uani 1 1 d . B 2
H8A1 H -0.2535 0.3446 -0.0906 0.076 Uiso 1 1 calc R B 2
H8A2 H -0.3658 0.3822 -0.0586 0.076 Uiso 1 1 calc R B 2
H8A3 H -0.2847 0.4672 -0.0828 0.076 Uiso 1 1 calc R B 2
C9A C -0.2935(4) 0.4732(4) -0.20012(19) 0.0559(13) Uani 1 1 d . B 2
H9A1 H -0.2316 0.4142 -0.2019 0.084 Uiso 1 1 calc R B 2
H9A2 H -0.2642 0.5378 -0.1959 0.084 Uiso 1 1 calc R B 2
H9A3 H -0.3326 0.4878 -0.2312 0.084 Uiso 1 1 calc R B 2
C10A C -0.4144(4) 0.6505(5) -0.0197(2) 0.0713(17) Uani 1 1 d . B 2
H10D H -0.4185 0.6375 0.0171 0.107 Uiso 1 1 calc R B 2
H10E H -0.4232 0.5847 -0.0317 0.107 Uiso 1 1 calc R B 2
H10F H -0.4741 0.7082 -0.0316 0.107 Uiso 1 1 calc R B 2
C11A C -0.2557(6) 0.8095(5) -0.0169(3) 0.089(2) Uani 1 1 d . B 2
H11D H -0.2587 0.7905 0.0198 0.134 Uiso 1 1 calc R B 2
H11E H -0.3155 0.8689 -0.0268 0.134 Uiso 1 1 calc R B 2
H11F H -0.1832 0.8316 -0.0292 0.134 Uiso 1 1 calc R B 2
C12A C -0.1652(4) 0.5796(4) -0.01710(19) 0.0543(13) Uani 1 1 d . B 2
H12D H -0.1724 0.5719 0.0196 0.081 Uiso 1 1 calc R B 2
H12E H -0.0908 0.5966 -0.0295 0.081 Uiso 1 1 calc R B 2
H12F H -0.1757 0.5122 -0.0271 0.081 Uiso 1 1 calc R B 2
C13A C -0.0158(5) 0.7011(6) -0.1394(3) 0.108(3) Uani 1 1 d . B 2
H13D H 0.0405 0.7387 -0.1603 0.161 Uiso 1 1 calc R B 2
H13E H -0.0112 0.6289 -0.1476 0.161 Uiso 1 1 calc R B 2
H13F H -0.0023 0.6954 -0.1038 0.161 Uiso 1 1 calc R B 2
C14A C -0.1572(5) 0.9194(5) -0.1425(3) 0.085(2) Uani 1 1 d . B 2
H14D H -0.0954 0.9483 -0.1636 0.127 Uiso 1 1 calc R B 2
H14E H -0.1474 0.9205 -0.1072 0.127 Uiso 1 1 calc R B 2
H14F H -0.2281 0.9635 -0.1522 0.127 Uiso 1 1 calc R B 2
C15A C -0.1746(5) 0.7851(5) -0.2200(2) 0.0691(17) Uani 1 1 d . B 2
H15D H -0.1143 0.8192 -0.2397 0.104 Uiso 1 1 calc R B 2
H15E H -0.2468 0.8275 -0.2289 0.104 Uiso 1 1 calc R B 2
H15F H -0.1712 0.7124 -0.2273 0.104 Uiso 1 1 calc R B 2
C16A C -0.4936(5) 1.0262(4) -0.0841(2) 0.0665(16) Uani 1 1 d . B 2
H16D H -0.4722 1.0981 -0.0938 0.1 Uiso 1 1 calc R B 2
H16E H -0.4263 0.9726 -0.0798 0.1 Uiso 1 1 calc R B 2
H16F H -0.5399 1.0228 -0.0524 0.1 Uiso 1 1 calc R B 2
C17A C -0.4755(5) 1.0014(5) -0.1917(2) 0.0717(17) Uani 1 1 d . B 2
H17D H -0.4508 1.072 -0.2005 0.107 Uiso 1 1 calc R B 2
H17E H -0.514 0.988 -0.2196 0.107 Uiso 1 1 calc R B 2
H17F H -0.4104 0.9458 -0.1853 0.107 Uiso 1 1 calc R B 2
C18A C -0.6889(5) 1.1136(4) -0.1476(3) 0.0767(19) Uani 1 1 d . B 2
H18D H -0.6575 1.181 -0.1551 0.115 Uiso 1 1 calc R B 2
H18E H -0.7427 1.1152 -0.1184 0.115 Uiso 1 1 calc R B 2
H18F H -0.7267 1.105 -0.1767 0.115 Uiso 1 1 calc R B 2
C19A C -0.7350(4) 0.6899(4) -0.05027(17) 0.0465(11) Uani 1 1 d . B 2
H19D H -0.7897 0.678 -0.0217 0.07 Uiso 1 1 calc R B 2
H19E H -0.6627 0.6473 -0.0418 0.07 Uiso 1 1 calc R B 2
H19F H -0.7604 0.6682 -0.0796 0.07 Uiso 1 1 calc R B 2
C20A C -0.6835(5) 0.8750(4) -0.00585(19) 0.0612(14) Uani 1 1 d . B 2
H20D H -0.7407 0.8583 0.0211 0.092 Uiso 1 1 calc R B 2
H20E H -0.6798 0.9522 -0.0116 0.092 Uiso 1 1 calc R B 2
H20F H -0.6108 0.8349 0.0039 0.092 Uiso 1 1 calc R B 2
C21A C -0.8643(4) 0.9093(5) -0.0787(2) 0.0741(19) Uani 1 1 d . B 2
H21D H -0.9162 0.8928 -0.0495 0.111 Uiso 1 1 calc R B 2
H21E H -0.8893 0.8864 -0.1079 0.111 Uiso 1 1 calc R B 2
H21F H -0.8625 0.9869 -0.086 0.111 Uiso 1 1 calc R B 2
C22A C -0.4293(4) 0.7609(4) -0.28538(18) 0.0425(11) Uani 1 1 d . B 2
C23A C -0.4135(3) 0.7664(3) -0.33766(10) 0.0509(13) Uani 1 1 d G B 2
C24A C -0.3204(3) 0.8065(3) -0.36289(15) 0.0724(17) Uani 1 1 d G B 2
H24A H -0.2676 0.8283 -0.3447 0.087 Uiso 1 1 calc R B 2
C25A C -0.3045(4) 0.8146(3) -0.41480(15) 0.101(3) Uani 1 1 d G B 2
H25A H -0.2408 0.842 -0.432 0.122 Uiso 1 1 calc R B 2
C26A C -0.3817(5) 0.7827(4) -0.44147(10) 0.111(3) Uani 1 1 d G B 2
H26A H -0.3708 0.7883 -0.4769 0.133 Uiso 1 1 calc R B 2
C27A C -0.4748(4) 0.7426(4) -0.41624(15) 0.099(3) Uani 1 1 d G B 2
H27A H -0.5276 0.7208 -0.4345 0.119 Uiso 1 1 calc R B 2
C28A C -0.4907(3) 0.7345(3) -0.36433(15) 0.0735(17) Uani 1 1 d G B 2
H28A H -0.5544 0.7071 -0.3471 0.088 Uiso 1 1 calc R B 2

loop_
_atom_site_aniso_label
_atom_site_aniso_U_11
_atom_site_aniso_U_22
_atom_site_aniso_U_33
_atom_site_aniso_U_23
_atom_site_aniso_U_13
_atom_site_aniso_U_12
Ce 0.03169(13) 0.03165(13) 0.03559(13) -0.00621(10) -0.00410(10) -0.00515(9)
Si1 0.0335(6) 0.0443(7) 0.0448(7) -0.0029(6) -0.0092(5) -0.0103(5)
Si2 0.0439(7) 0.0343(6) 0.0419(7) -0.0052(5) -0.0023(6) -0.0065(5)
Si3 0.0529(9) 0.0543(8) 0.0559(8) 0.0083(7) -0.0228(7) -0.0148(7)
Si4 0.0343(7) 0.0490(7) 0.0515(8) -0.0028(6) 0.0001(6) -0.0111(5)
Si5 0.0574(8) 0.0398(7) 0.0360(6) -0.0072(5) -0.0025(6) -0.0002(6)
Si6 0.0443(7) 0.0363(6) 0.0424(7) -0.0014(5) -0.0119(6) -0.0007(5)
N 0.058(3) 0.060(3) 0.046(2) -0.013(2) -0.003(2) 0.000(2)
C1 0.036(2) 0.038(2) 0.036(2) -0.0060(18) -0.0044(18) -0.0036(17)
C2 0.039(2) 0.048(3) 0.041(2) -0.004(2) -0.009(2) -0.005(2)
C3 0.039(2) 0.029(2) 0.037(2) -0.0015(17) -0.0060(18) -0.0041(17)
C4 0.033(3) 0.063(3) 0.070(3) -0.011(3) 0.006(2) -0.006(2)
C5 0.059(3) 0.058(3) 0.062(3) 0.000(3) -0.023(3) -0.015(3)
C6 0.051(3) 0.062(3) 0.066(3) -0.002(3) -0.010(3) -0.025(2)
C7 0.084(4) 0.055(3) 0.047(3) -0.020(2) -0.006(3) -0.015(3)
C8 0.051(3) 0.053(3) 0.055(3) -0.015(2) 0.004(2) 0.004(2)
C9 0.065(4) 0.037(3) 0.071(4) -0.001(2) -0.001(3) -0.003(2)
C10 0.059(3) 0.053(3) 0.053(3) 0.013(2) -0.010(2) -0.013(2)
C11 0.227(10) 0.114(6) 0.076(5) 0.020(4) -0.072(6) -0.092(7)
C12 0.044(3) 0.083(5) 0.170(7) 0.048(5) -0.015(4) 0.004(3)
C13 0.086(5) 0.091(5) 0.094(5) -0.018(4) 0.044(4) -0.021(4)
C14 0.065(4) 0.080(4) 0.069(4) 0.028(3) -0.001(3) -0.018(3)
C15 0.077(5) 0.069(4) 0.114(5) 0.004(4) -0.027(4) -0.032(3)
C16 0.055(3) 0.054(3) 0.041(3) 0.002(2) 0.000(2) -0.007(2)
C17 0.101(5) 0.052(3) 0.049(3) -0.012(2) -0.019(3) -0.023(3)
C18 0.089(5) 0.087(4) 0.063(4) -0.019(3) 0.008(3) 0.025(4)
C19 0.073(4) 0.075(4) 0.041(3) -0.002(3) -0.012(3) 0.006(3)
C20 0.052(3) 0.070(4) 0.085(4) 0.000(3) -0.021(3) 0.012(3)
C21 0.126(6) 0.038(3) 0.070(4) 0.013(3) -0.037(4) -0.021(3)
C22 0.042(3) 0.047(3) 0.049(3) -0.007(2) 0.000(2) 0.000(2)
C23 0.031(2) 0.053(3) 0.041(2) -0.008(2) -0.0050(19) 0.002(2)
C24 0.076(4) 0.044(3) 0.059(3) -0.003(3) -0.006(3) 0.012(3)
C25 0.072(4) 0.076(4) 0.046(3) 0.004(3) -0.003(3) 0.018(3)
C26 0.045(3) 0.109(5) 0.041(3) -0.007(3) -0.007(2) -0.009(3)
C27 0.066(4) 0.117(5) 0.055(3) -0.031(3) 0.000(3) -0.044(4)
C28 0.063(4) 0.093(4) 0.041(3) -0.009(3) -0.005(2) -0.041(3)
Ce1A 0.02924(13) 0.03378(13) 0.03992(14) -0.01076(10) -0.00578(10) -0.00595(9)
Si1A 0.0325(6) 0.0447(7) 0.0398(6) -0.0080(5) -0.0078(5) -0.0119(5)
Si2A 0.0404(7) 0.0294(6) 0.0385(6) -0.0048(5) -0.0055(5) -0.0032(5)
Si3A 0.0385(7) 0.0483(7) 0.0542(8) -0.0170(6) -0.0139(6) 0.0011(6)
Si4A 0.0339(7) 0.0543(8) 0.0736(10) -0.0117(7) -0.0020(7) -0.0149(6)
Si5A 0.0444(7) 0.0296(6) 0.0458(7) -0.0026(5) -0.0094(6) -0.0066(5)
Si6A 0.0369(7) 0.0374(6) 0.0435(7) -0.0051(5) -0.0006(5) -0.0036(5)
N1A 0.045(2) 0.053(2) 0.052(3) -0.007(2) 0.001(2) -0.0107(19)
C1A 0.027(2) 0.039(2) 0.030(2) -0.0047(17) -0.0033(16) -0.0044(16)
C2A 0.036(2) 0.053(3) 0.053(3) -0.005(2) -0.009(2) -0.009(2)
C3A 0.039(2) 0.036(2) 0.041(2) -0.0033(19) -0.0033(19) -0.0057(18)
C4A 0.036(2) 0.058(3) 0.050(3) -0.002(2) -0.015(2) -0.006(2)
C5A 0.047(3) 0.063(3) 0.081(4) -0.010(3) -0.001(3) -0.027(3)
C6A 0.068(4) 0.072(4) 0.048(3) -0.020(3) -0.020(3) -0.009(3)
C7A 0.083(4) 0.039(3) 0.089(4) -0.016(3) -0.019(3) -0.009(3)
C8A 0.049(3) 0.047(3) 0.052(3) -0.004(2) -0.009(2) 0.005(2)
C9A 0.050(3) 0.055(3) 0.059(3) -0.013(3) 0.003(2) 0.003(2)
C10A 0.046(3) 0.105(5) 0.061(3) -0.018(3) 0.006(3) -0.005(3)
C11A 0.096(5) 0.077(4) 0.105(5) -0.044(4) -0.056(4) 0.015(4)
C12A 0.049(3) 0.053(3) 0.063(3) -0.015(3) -0.017(2) -0.002(2)
C13A 0.037(3) 0.118(6) 0.149(7) 0.011(5) 0.003(4) 0.003(4)
C14A 0.083(5) 0.061(4) 0.121(6) -0.019(4) -0.002(4) -0.042(3)
C15A 0.060(4) 0.072(4) 0.071(4) -0.001(3) 0.014(3) -0.022(3)
C16A 0.079(4) 0.059(3) 0.070(4) -0.002(3) -0.025(3) -0.032(3)
C17A 0.088(5) 0.068(4) 0.064(4) -0.006(3) 0.010(3) -0.040(3)
C18A 0.068(4) 0.040(3) 0.118(5) 0.002(3) -0.029(4) 0.000(3)
C19A 0.050(3) 0.047(3) 0.043(3) -0.003(2) -0.001(2) -0.016(2)
C20A 0.075(4) 0.056(3) 0.057(3) -0.022(3) 0.006(3) -0.015(3)
C21A 0.048(3) 0.075(4) 0.081(4) 0.017(3) 0.004(3) 0.008(3)
C22A 0.034(2) 0.042(2) 0.049(3) -0.008(2) 0.003(2) -0.0025(19)
C23A 0.056(3) 0.049(3) 0.042(3) -0.008(2) 0.004(2) 0.007(2)
C24A 0.070(4) 0.074(4) 0.067(4) -0.004(3) 0.011(3) -0.009(3)
C25A 0.105(6) 0.119(6) 0.060(4) 0.002(4) 0.033(4) 0.006(5)
C26A 0.163(9) 0.097(6) 0.057(4) -0.004(4) 0.010(5) 0.008(6)
C27A 0.150(8) 0.092(5) 0.061(4) -0.021(4) -0.034(4) -0.011(5)
C28A 0.093(5) 0.075(4) 0.055(3) -0.011(3) -0.006(3) -0.018(3)

loop_
_atom_type_symbol
_atom_type_description
_atom_type_scat_dispersion_real
_atom_type_scat_dispersion_imag
_atom_type_scat_source
C C 0.0033 0.0016 'International Tables Vol C Tables 4.2.6.8 and 6.1.1.4'
H H 0 0 'International Tables Vol C Tables 4.2.6.8 and 6.1.1.4'
Ce Ce -0.2486 2.6331 'International Tables Vol C Tables 4.2.6.8 and 6.1.1.4'
N N 0.0061 0.0033 'International Tables Vol C Tables 4.2.6.8 and 6.1.1.4'
Si Si 0.0817 0.0704 'International Tables Vol C Tables 4.2.6.8 and 6.1.1.4'

loop_
_geom_angle_atom_site_label_1
_geom_angle_atom_site_label_2
_geom_angle_atom_site_label_3
_geom_angle
_geom_angle_site_symmetry_1
_geom_angle_site_symmetry_3
_geom_angle_publ_flag
C2 Ce C3 108.90(15) . . ?
C2 Ce C1 117.31(13) . . ?
C3 Ce C1 103.93(13) . . ?
C2 Ce N 119.27(14) . . ?
C3 Ce N 110.18(13) . . ?
C1 Ce N 95.80(14) . . ?
C1 Si1 C4 111.5(2) . . ?
C1 Si1 C5 110.3(2) . . ?
C4 Si1 C5 107.9(2) . . ?
C1 Si1 C6 115.1(2) . . ?
C4 Si1 C6 104.7(2) . . ?
C5 Si1 C6 107.0(2) . . ?
C1 Si2 C9 114.1(2) . . ?
C1 Si2 C8 110.9(2) . . ?
C9 Si2 C8 105.7(2) . . ?
C1 Si2 C7 112.7(2) . . ?
C9 Si2 C7 107.9(2) . . ?
C8 Si2 C7 104.9(2) . . ?
C2 Si3 C11 110.3(3) . . ?
C2 Si3 C10 113.1(2) . . ?
C11 Si3 C10 106.4(3) . . ?
C2 Si3 C12 112.3(3) . . ?
C11 Si3 C12 108.8(4) . . ?
C10 Si3 C12 105.6(3) . . ?
C2 Si4 C15 116.3(3) . . ?
C2 Si4 C13 112.6(3) . . ?
C15 Si4 C13 108.1(3) . . ?
C2 Si4 C14 108.0(2) . . ?
C15 Si4 C14 105.6(3) . . ?
C13 Si4 C14 105.5(3) . . ?
C3 Si5 C17 112.2(2) . . ?
C3 Si5 C18 114.6(3) . . ?
C17 Si5 C18 107.8(3) . . ?
C3 Si5 C16 108.7(2) . . ?
C17 Si5 C16 107.5(2) . . ?
C18 Si5 C16 105.6(2) . . ?
C3 Si6 C20 110.5(2) . . ?
C3 Si6 C21 113.3(2) . . ?
C20 Si6 C21 108.5(3) . . ?
C3 Si6 C19 112.9(2) . . ?
C20 Si6 C19 105.2(3) . . ?
C21 Si6 C19 105.9(3) . . ?
C22 N Ce 170.6(4) . . ?
Si1 C1 Si2 116.7(2) . . ?
Si1 C1 Ce 119.99(18) . . ?
Si2 C1 Ce 107.17(18) . . ?
Si4 C2 Si3 119.1(2) . . ?
Si4 C2 Ce 105.57(19) . . ?
Si3 C2 Ce 128.9(2) . . ?
Si6 C3 Si5 117.8(2) . . ?
Si6 C3 Ce 122.8(2) . . ?
Si5 C3 Ce 112.35(17) . . ?
N C22 C23 179.4(5) . . ?
C24 C23 C28 120 . . ?
C24 C23 C22 120.9(3) . . ?
C28 C23 C22 119.1(3) . . ?
C25 C24 C23 120 . . ?
C26 C25 C24 120 . . ?
C25 C26 C27 120 . . ?
C28 C27 C26 120 . . ?
C27 C28 C23 120 . . ?
C2A Ce1A C3A 120.60(16) . . ?
C2A Ce1A C1A 110.06(14) . . ?
C3A Ce1A C1A 114.94(13) . . ?
C2A Ce1A N1A 107.88(14) . . ?
C3A Ce1A N1A 109.00(13) . . ?
C1A Ce1A N1A 89.73(13) . . ?
C1A Si1A C5A 113.3(2) . . ?
C1A Si1A C4A 113.3(2) . . ?
C5A Si1A C4A 104.6(2) . . ?
C1A Si1A C6A 112.8(2) . . ?
C5A Si1A C6A 107.6(3) . . ?
C4A Si1A C6A 104.5(2) . . ?
C1A Si2A C9A 109.66(19) . . ?
C1A Si2A C8A 111.4(2) . . ?
C9A Si2A C8A 108.6(2) . . ?
C1A Si2A C7A 115.7(2) . . ?
C9A Si2A C7A 107.1(3) . . ?
C8A Si2A C7A 104.0(2) . . ?
C2A Si3A C11A 114.2(3) . . ?
C2A Si3A C12A 114.6(2) . . ?
C11A Si3A C12A 105.1(3) . . ?
C2A Si3A C10A 107.9(2) . . ?
C11A Si3A C10A 108.2(3) . . ?
C12A Si3A C10A 106.5(3) . . ?
C2A Si4A C15A 110.1(2) . . ?
C2A Si4A C13A 113.6(3) . . ?
C15A Si4A C13A 105.9(3) . . ?
C2A Si4A C14A 113.4(3) . . ?
C15A Si4A C14A 105.7(3) . . ?
C13A Si4A C14A 107.6(3) . . ?
C16A Si5A C3A 112.3(2) . . ?
C16A Si5A C18A 108.0(3) . . ?
C3A Si5A C18A 115.6(2) . . ?
C16A Si5A C17A 105.8(3) . . ?
C3A Si5A C17A 108.1(2) . . ?
C18A Si5A C17A 106.4(3) . . ?
C3A Si6A C20A 113.2(2) . . ?
C3A Si6A C19A 111.7(2) . . ?
C20A Si6A C19A 107.2(2) . . ?
C3A Si6A C21A 112.0(2) . . ?
C20A Si6A C21A 106.9(3) . . ?
C19A Si6A C21A 105.4(2) . . ?
C22A N1A Ce1A 175.9(4) . . ?
Si2A C1A Si1A 115.6(2) . . ?
Si2A C1A Ce1A 117.31(18) . . ?
Si1A C1A Ce1A 111.65(17) . . ?
Si4A C2A Si3A 120.5(3) . . ?
Si4A C2A Ce1A 123.0(2) . . ?
Si3A C2A Ce1A 111.7(2) . . ?
Si6A C3A Si5A 119.3(2) . . ?
Si6A C3A Ce1A 124.84(19) . . ?
Si5A C3A Ce1A 108.45(18) . . ?
N1A C22A C23A 178.9(5) . . ?
C24A C23A C28A 120 . . ?
C24A C23A C22A 119.1(3) . . ?
C28A C23A C22A 120.9(3) . . ?
C25A C24A C23A 120 . . ?
C24A C25A C26A 120 . . ?
C27A C26A C25A 120 . . ?
C26A C27A C28A 120 . . ?
C27A C28A C23A 120 . . ?

loop_
_geom_bond_atom_site_label_1
_geom_bond_atom_site_label_2
_geom_bond_distance
_geom_bond_site_symmetry_2
_geom_bond_publ_flag
Ce C2 2.486(5) . ?
Ce C3 2.491(4) . ?
Ce C1 2.497(4) . ?
Ce N 2.607(4) . ?
Si1 C1 1.842(4) . ?
Si1 C4 1.870(5) . ?
Si1 C5 1.875(5) . ?
Si1 C6 1.896(5) . ?
Si2 C1 1.854(4) . ?
Si2 C9 1.871(4) . ?
Si2 C8 1.875(5) . ?
Si2 C7 1.884(5) . ?
Si3 C2 1.845(4) . ?
Si3 C11 1.867(7) . ?
Si3 C10 1.874(5) . ?
Si3 C12 1.887(6) . ?
Si4 C2 1.844(4) . ?
Si4 C15 1.860(6) . ?
Si4 C13 1.870(6) . ?
Si4 C14 1.895(5) . ?
Si5 C3 1.848(4) . ?
Si5 C17 1.873(6) . ?
Si5 C18 1.877(5) . ?
Si5 C16 1.883(4) . ?
Si6 C3 1.838(4) . ?
Si6 C20 1.874(5) . ?
Si6 C21 1.879(6) . ?
Si6 C19 1.881(5) . ?
N C22 1.147(6) . ?
C22 C23 1.410(5) . ?
C23 C24 1.39 . ?
C23 C28 1.39 . ?
C24 C25 1.39 . ?
C25 C26 1.39 . ?
C26 C27 1.39 . ?
C27 C28 1.39 . ?
Ce1A C2A 2.492(4) . ?
Ce1A C3A 2.498(4) . ?
Ce1A C1A 2.506(4) . ?
Ce1A N1A 2.606(4) . ?
Si1A C1A 1.848(4) . ?
Si1A C5A 1.873(5) . ?
Si1A C4A 1.882(4) . ?
Si1A C6A 1.886(5) . ?
Si2A C1A 1.840(4) . ?
Si2A C9A 1.860(5) . ?
Si2A C8A 1.862(5) . ?
Si2A C7A 1.882(5) . ?
Si3A C2A 1.856(5) . ?
Si3A C11A 1.862(6) . ?
Si3A C12A 1.879(5) . ?
Si3A C10A 1.891(5) . ?
Si4A C2A 1.824(5) . ?
Si4A C15A 1.871(6) . ?
Si4A C13A 1.874(6) . ?
Si4A C14A 1.874(6) . ?
Si5A C16A 1.848(5) . ?
Si5A C3A 1.849(4) . ?
Si5A C18A 1.872(5) . ?
Si5A C17A 1.885(5) . ?
Si6A C3A 1.840(4) . ?
Si6A C20A 1.874(5) . ?
Si6A C19A 1.877(4) . ?
Si6A C21A 1.886(5) . ?
N1A C22A 1.147(6) . ?
C22A C23A 1.403(5) . ?
C23A C24A 1.39 . ?
C23A C28A 1.39 . ?
C24A C25A 1.39 . ?
C25A C26A 1.39 . ?
C26A C27A 1.39 . ?
C27A C28A 1.39 . ?
